data_1555071
loop_
_publ_author_name
'Zerov, Aleksey V.'
'Bulova, Anastasia A.'
'Khoroshilova, Olesya V.'
'Vasilyev, Aleksander V.'

_publ_section_title
;
 TfOH-promoted transformation of TMS-ethers of diarylsubstituted CF3-allyl
 alcohols with arenes into CF3-indanes
;
_journal_issue 18
_journal_name_full 'Organic Chemistry Frontiers'
_journal_page_first 3264
_journal_paper_doi 10.1039/C9QO00822E
_journal_volume 6
_journal_year 2019
_chemical_formula_moiety 'C24 H21 F3'
_chemical_formula_sum 'C24 H21 F3'
_chemical_formula_weight 366.41
_space_group_crystal_system monoclinic
_space_group_IT_number 14
_space_group_name_Hall '-P 2yn'
_space_group_name_H-M_alt 'P 1 21/n 1'
_atom_sites_solution_hydrogens geom
_atom_sites_solution_primary dual
_audit_creation_date 2018-10-09
_audit_creation_method
;
Olex2 1.2
(compiled 2018.05.29 svn.r3508 for OlexSys, GUI svn.r5506)
;
_audit_update_record
;
2018-10-24 deposited with the CCDC.	2019-08-05 downloaded from the CCDC.
;
_cell_angle_alpha 90
_cell_angle_beta 95.883(2)
_cell_angle_gamma 90
_cell_formula_units_Z 4
_cell_length_a 11.6641(3)
_cell_length_b 9.1396(2)
_cell_length_c 17.3076(4)
_cell_measurement_reflns_used 16756
_cell_measurement_temperature 100(3)
_cell_measurement_theta_max 71.8120
_cell_measurement_theta_min 4.3250
_cell_volume 1835.36(8)
_computing_cell_refinement 'CrysAlisPro 1.171.39.35a (Rigaku OD, 2017)'
_computing_data_collection 'CrysAlisPro 1.171.39.35a (Rigaku OD, 2017)'
_computing_data_reduction 'CrysAlisPro 1.171.39.35a (Rigaku OD, 2017)'
_computing_molecular_graphics 'Olex2 (Dolomanov et al., 2009)'
_computing_publication_material 'Olex2 (Dolomanov et al., 2009)'
_computing_structure_refinement 'ShelXL (Sheldrick, 2015)'
_computing_structure_solution 'ShelXT (Sheldrick, 2015)'
_diffrn_ambient_environment N~2~
_diffrn_ambient_temperature 100(3)
_diffrn_detector 'CCD plate'
_diffrn_detector_type HyPix3000
_diffrn_measured_fraction_theta_full 1.000
_diffrn_measured_fraction_theta_max 0.999
_diffrn_measurement_details
;
List of Runs (angles in degrees, time in seconds):

  # Type    Start    End  Width  t~exp~   \w     \q     \k     \f   Frames
#--------------------------------------------------------------------------
  1  \w    -62.00 -36.00   0.50    1.00    --  -41.35  74.00-166.00   52
  2  \w    -92.00 -22.00   0.50    1.00    --  -41.35 -74.00  64.00  140
  3  \w    -13.00  14.00   0.50    1.00    --  -41.35  74.00-166.00   54
  4  \w     23.00  48.00   0.50    1.00    --   41.35 -74.00  64.00   50
  5  \w     37.00 123.00   0.50    4.00    --  101.00 -74.00  64.00  172
  6  \w     94.00 153.00   0.50    4.00    --  101.00  74.00-166.00  118
  7  \w    -57.00 -30.00   0.50    1.00    --  -41.35  11.00  60.00   54
  8  \w      4.00  30.00   0.50    1.00    --  -41.35  11.00  60.00   52
  9  \w   -100.00 -75.00   0.50    1.00    --  -41.35 -43.00 -30.00   50
 10  \w    -68.00 -29.00   0.50    1.00    --  -41.35 -43.00 -30.00   78
 11  \w    -96.00 -70.00   0.50    1.00    --  -41.35 -43.00  30.00   52
 12  \w     36.00  61.00   0.50    1.00    --   41.35  32.00 150.00   50
 13  \w     19.00  45.00   0.50    1.00    --   41.35  74.00-166.00   52
 14  \w     17.00  46.00   0.50    1.00    --   41.35  77.00  90.00   58
 15  \w    -22.00  10.00   0.50    1.00    --   41.35 -65.00 120.00   64
 16  \w     14.00  54.00   0.50    1.00    --   41.35 -65.00 120.00   80
 17  \w     73.00 104.00   0.50    1.00    --   41.35  65.00 -90.00   62
 18  \w     82.00 107.00   0.50    1.00    --   41.35  32.00 150.00   50
 19  \w     22.00  70.00   0.50    1.00    --   41.35  65.00 -90.00   96
 20  \w     72.00  98.00   0.50    1.00    --   41.35  74.00-166.00   52
 21  \w     75.00 100.00   0.50    1.00    --   41.35  77.00  90.00   50
 22  \w     86.00 112.00   0.50    4.00    --  101.00 -50.00  90.00   52
 23  \w     45.00  81.00   0.50    4.00    --  101.00 -50.00  90.00   72
 24  \w     44.00 107.00   0.50    4.00    --  101.00 -33.00  30.00  126
 25  \w     95.00 148.00   0.50    4.00    --  101.00  33.00  90.00  106
 26  \w     39.00 118.00   0.50    4.00    --  101.00 -68.00-120.00  158
 27  \w    114.00 147.00   0.50    4.00    --  101.00  33.00 120.00   66
 28  \w     77.00 104.00   0.50    4.00    --  101.00 -42.00-150.00   54
 29  \w     41.00  67.00   0.50    4.00    --  101.00 -42.00-150.00   52
 30  \w     92.00 134.00   0.50    4.00    --  101.00  33.00-180.00   84
 31  \w     41.00 101.00   0.50    4.00    --  101.00 -50.00 -60.00  120
 32  \w    111.00 154.00   0.50    4.00    --  101.00  93.00 150.00   86
 33  \w     84.00 130.00   0.50    4.00    --  101.00  68.00 120.00   92
 34  \w    127.00 152.00   0.50    4.00    --  101.00  17.00 -30.00   50
 35  \w     97.00 122.00   0.50    4.00    --  101.00  17.00 -30.00   50
 36  \w     58.00  84.00   0.50    4.00    --  101.00 -87.00 150.00   52
 37  \w    119.00 145.00   0.50    4.00    --  101.00  33.00-120.00   52
 38  \w    132.00 157.00   0.50    4.00    --  101.00  77.00-150.00   50
 39  \w    104.00 129.00   0.50    4.00    --  101.00 -87.00 150.00   50
 40  \w     77.00 116.00   0.50    4.00    --  101.00  77.00-150.00   78
 41  \w     81.00 107.00   0.50    4.00    --  101.00  93.00 150.00   52
 42  \w     48.00  75.00   0.50    1.00    --   41.35  77.00-180.00   54
 43  \w    -18.00   8.00   0.50    1.00    --  -41.35 104.00 120.00   52
 44  \w    -61.00 -26.00   0.50    1.00    --  -41.35 104.00 120.00   70
 45  \w    -59.00 -33.00   0.50    1.00    --  -41.35 -32.00-120.00   52
 46  \w    -19.00  12.00   0.50    1.00    --   41.35 -54.00-180.00   62
 47  \w     21.00  55.00   0.50    1.00    --   41.35 -54.00-180.00   68
 48  \w     70.00  96.00   0.50    1.00    --   41.35  54.00 -30.00   52
 49  \w    -23.00   3.00   0.50    1.00    --   41.35 -32.00-120.00   52
 50  \w     32.00  66.00   0.50    1.00    --   41.35  54.00 -30.00   68
 51  \w     77.00 104.00   0.50    1.00    --   41.35  43.00 120.00   54
 52  \w     -1.00  50.00   0.50    1.00    --   41.35 -32.00-150.00  102
 53  \w     48.00  74.00   0.50    4.00    --  101.00 -42.00 120.00   52
 54  \w     35.00  61.00   0.50    4.00    --  101.00 -25.00  60.00   52
 55  \w     28.00  54.00   0.50    4.00    --  101.00  -8.00-180.00   52
 56  \w     86.00 126.00   0.50    4.00    --  101.00  -8.00-180.00   80
 57  \w     89.00 114.00   0.50    4.00    --  101.00  17.00 150.00   50
 58  \w    118.00 151.00   0.50    4.00    --  101.00  68.00-120.00   66
 59  \w     39.00  94.00   0.50    4.00    --  101.00-111.00  90.00  110
 60  \w    125.00 151.00   0.50    4.00    --  101.00  50.00-180.00   52
 61  \w    131.00 157.00   0.50    4.00    --  101.00  68.00 -90.00   52
 62  \w     82.00 108.00   0.50    4.00    --  101.00  68.00-120.00   52
 63  \w     85.00 119.00   0.50    4.00    --  101.00  50.00-180.00   68
 64  \w     81.00 109.00   0.50    4.00    --  101.00-111.00 150.00   56
 65  \w     80.00 113.00   0.50    4.00    --  101.00  68.00 -90.00   66
 66  \w    132.00 157.00   0.50    4.00    --  101.00  17.00 150.00   50
 67  \w     53.00  79.00   0.50    4.00    --  101.00-111.00 150.00   52
 68  \w     71.00 110.00   0.50    4.00    --  101.00 -25.00  60.00   78
 69  \w     76.00 102.00   0.50    4.00    --  101.00  77.00 -90.00   52
 70  \w     88.00 117.00   0.50    4.00    --  101.00  50.00 -30.00   58
 71  \w     74.00 114.00   0.50    4.00    --  101.00 -68.00   0.00   80
 72  \w     80.00 128.00   0.50    4.00    --  101.00  68.00 -30.00   96
 73  \w     76.00 102.00   0.50    4.00    --  101.00  77.00 -60.00   52
 74  \w     81.00 107.00   0.50    4.00    --  101.00 -42.00 120.00   52
 75  \w    132.00 157.00   0.50    4.00    --  101.00  50.00 -30.00   50
 76  \w     84.00 133.00   0.50    4.00    --  101.00  59.00 -60.00   98
 77  \w     65.00 104.00   0.50    4.00    --  101.00 -25.00 -30.00   78
 78  \w     94.00 120.00   0.50    4.00    --  101.00  42.00 -60.00   52
 79  \w    120.00 146.00   0.50    4.00    --  101.00  50.00 -90.00   52
 80  \w     80.00 106.00   0.50    4.00    --  101.00  68.00 -60.00   52
 81  \w    125.00 150.00   0.50    4.00    --  101.00  68.00 -60.00   50
 82  \w     87.00 112.00   0.50    4.00    --  101.00  50.00 -90.00   50
 83  \w    -67.00 -41.00   0.50    1.00    --  -41.35  88.00  77.00   52
 84  \w    -87.00 -45.00   0.50    1.00    --  -41.35 138.00 -90.00   84
 85  \w    -38.00 -11.00   0.50    1.00    --  -41.35 138.00 -90.00   54
 86  \w     48.00  74.00   0.50    1.00    --   41.35-138.00  90.00   52
 87  \w     50.00  94.00   0.50    1.00    --   41.35-138.00   0.00   88
 88  \w     69.00  95.00   0.50    1.00    --   41.35  32.00-120.00   52
 89  \w     40.00  87.00   0.50    4.00    --  101.00-133.00  90.00   94
 90  \w     85.00 115.00   0.50    4.00    --  101.00-111.00 120.00   60
 91  \w     37.00  79.00   0.50    4.00    --  101.00-111.00  30.00   84
 92  \w     81.00 114.00   0.50    4.00    --  101.00-111.00 -30.00   66
 93  \w     71.00 124.00   0.50    4.00    --  101.00-133.00-120.00  106
 94  \w     40.00  65.00   0.50    4.00    --  101.00-133.00-120.00   50
 95  \w     98.00 123.00   0.50    4.00    --  101.00 -68.00-180.00   50
 96  \w    123.00 149.00   0.50    4.00    --  101.00  42.00   0.00   52
 97  \w     93.00 119.00   0.50    4.00    --  101.00-133.00  90.00   52
 98  \w     57.00  92.00   0.50    4.00    --  101.00-111.00-120.00   70
 99  \w     58.00  84.00   0.50    4.00    --  101.00 178.00 120.00   52
100  \w    118.00 143.00   0.50    4.00    --  101.00 178.00 120.00   50
101  \w     80.00 113.00   0.50    4.00    --  101.00-111.00 -90.00   66
102  \w     40.00  74.00   0.50    4.00    --  101.00-111.00 -90.00   68
103  \w     14.00  59.00   0.50    1.00    --   41.35 -88.00 -39.00   90
104  \w    -42.00 -17.00   0.50    1.00    --    4.00 122.00 177.40   50
105  \w    -37.00  -8.00   0.50    1.00    --    8.00 127.00  -3.35   58
106  \w    -11.00  14.00   0.50    1.00    --   24.00 102.00  27.49   50
107  \w    -43.00 -18.00   0.50    1.00    --   24.00 153.00 168.33   50
108  \w     -4.00  21.00   0.50    1.00    --   28.00  97.00 128.69   50
109  \w     -3.00  22.00   0.50    1.00    --   28.00  95.00-153.78   50
110  \w      3.00  28.00   0.50    1.00    --   32.00  89.00 -35.21   50
111  \w      3.00  28.00   0.50    1.00    --   32.00  89.00  41.70   50
112  \w      3.00  28.00   0.50    1.00    --   32.00  89.00 166.18   50
113  \w      2.00  27.00   0.50    1.00    --   32.00  91.00 102.88   50
114  \w      4.00  29.00   0.50    1.00    --   32.00  88.00 -93.05   50
115  \w      9.00  34.00   0.50    1.00    --   36.00  85.00 142.69   50
116  \w     14.00  39.00   0.50    1.00    --   40.00  82.00  -4.43   50
117  \w     15.00  40.00   0.50    1.00    --   40.00  80.00  27.24   50
118  \w     16.00  41.00   0.50    1.00    --   41.35  82.00-145.90   50
119  \w     19.00  44.00   0.50    1.00    --   44.00  80.00 -85.51   50
120  \w     18.00  43.00   0.50    1.00    --   44.00  82.00 179.21   50
121  \w     19.00  44.00   0.50    1.00    --   44.00  81.00 155.08   50
122  \w     19.00  44.00   0.50    1.00    --   44.00  80.00  86.43   50
123  \w     18.00  43.00   0.50    1.00    --   44.00  82.00 -57.57   50
124  \w     19.00  44.00   0.50    1.00    --   44.00  80.00  45.59   50
125  \w     18.00  43.00   0.50    1.00    --   44.00  82.00 123.27   50
126  \w     18.00  43.00   0.50    1.00    --   44.00  82.00-133.22   50
127  \w     28.00  54.00   0.50    1.00    --   52.00  75.00-166.26   52
128  \w     27.00  53.00   0.50    1.00    --   52.00  77.00 102.47   52
129  \w     28.00  56.00   0.50    1.00    --   52.00  76.00 144.67   56
130  \w     36.00  62.00   0.50    1.00    --   56.00  69.00 -33.53   52
131  \w     33.00  59.00   0.50    1.00    --   56.00  77.00  60.93   52
132  \w     31.00  57.00   0.50    1.00    --   56.00  77.00-133.04   52
133  \w     93.00 119.00   0.50    1.00    --   56.00  77.00-133.04   52
134  \w     33.00  59.00   0.50    1.00    --   56.00  74.00  14.27   52
135  \w     31.00  57.00   0.50    1.00    --   56.00  77.00 -89.42   52
136  \w     36.00  62.00   0.50    1.00    --   60.00  75.00  -2.42   52
137  \w     41.00  67.00   0.50    1.00    --   60.00  65.00  46.45   52
138  \w    100.00 125.00   0.50    1.00    --   60.00  77.00 176.37   50
139  \w     35.00  61.00   0.50    1.00    --   60.00  77.00 176.37   52
140  \w     43.00  69.00   0.50    1.00    --   60.00  65.00  97.75   52
141  \w     44.00  78.00   0.50    1.00    --   64.00  66.00   2.18   68
142  \w     96.00 122.00   0.50    1.00    --   64.00  66.00   2.18   52
143  \w     48.00  74.00   0.50    1.00    --   68.00  68.00-127.90   52
144  \w     47.00  83.00   0.50    1.00    --   68.00  68.00 107.69   72
145  \w     52.00  78.00   0.50    1.00    --   68.00  52.00 -23.15   52
146  \w    100.00 127.00   0.50    1.00    --   68.00  68.00-127.90   54
147  \w     52.00  81.00   0.50    4.00    --   72.00  70.00 -99.38   58
148  \w     49.00  75.00   0.50    4.00    --   72.00  72.00-121.77   52
149  \w     53.00  79.00   0.50    4.00    --   72.00  67.00 -64.51   52
150  \w     53.00  79.00   0.50    4.00    --   76.00  72.00-173.81   52
151  \w     52.00 100.00   0.50    4.00    --   76.00  75.00  53.88   96
152  \w     61.00  93.00   0.50    4.00    --   76.00  50.00  -3.21   64
153  \w    114.00 140.00   0.50    4.00    --   76.00  72.00-173.81   52
154  \w    116.00 142.00   0.50    4.00    --   80.00  50.00 153.53   52
155  \w     61.00  93.00   0.50    4.00    --   80.00  60.00 109.38   64
156  \w     64.00 113.00   0.50    4.00    --   80.00  50.00 153.53   98
157  \w    109.00 146.00   0.50    4.00    --   92.00  76.00-149.20   74
158  \w     67.00 102.00   0.50    4.00    --   92.00  76.00-149.20   70
159  \w     76.00 101.00   0.50    4.00    --  101.00 -42.00-120.00   50
160  \w     38.00  64.00   0.50    4.00    --  101.00 -42.00-120.00   52
161  \w    130.00 156.00   0.50    4.00    --  101.00  77.00  30.00   52
162  \w     76.00 102.00   0.50    4.00    --  101.00  77.00-120.00   52
163  \w     76.00 102.00   0.50    4.00    --  101.00  77.00  30.00   52
164  \w     76.00 108.00   0.50    4.00    --  101.00  77.00-180.00   64
165  \w    118.00 144.00   0.50    4.00    --  101.00  77.00   0.00   52
166  \w     76.00 102.00   0.50    4.00    --  101.00  77.00   0.00   52
167  \w    116.00 142.00   0.50    4.00    --  101.00  77.00 -30.00   52
168  \w     78.00 104.00   0.50    4.00    --  101.00  77.00 -30.00   52
169  \w    130.00 156.00   0.50    4.00    --  101.00  77.00 120.00   52
170  \w    127.00 154.00   0.50    4.00    --  101.00  59.00 150.00   54
171  \w     77.00 103.00   0.50    4.00    --  101.00  77.00 120.00   52
172  \w     76.00 102.00   0.50    4.00    --  101.00  77.00 150.00   52
173  \w     83.00 109.00   0.50    4.00    --  101.00  59.00 150.00   52
174  \w     76.00 112.00   0.50    4.00    --  101.00  77.00  60.00   72
175  \w     76.00 104.00   0.50    4.00    --  101.00  77.00  90.00   56
176  \w     65.00 103.00   0.50    4.00    --  101.00 -25.00 120.00   76
177  \w    131.00 156.00   0.50    4.00    --  101.00  59.00  60.00   50
178  \w     83.00 109.00   0.50    4.00    --  101.00  59.00  60.00   52
179  \w     81.00 114.00   0.50    4.00    --  101.00  68.00-180.00   66
180  \w     37.00  83.00   0.50    4.00    --  101.00 -33.00-120.00   92
181  \w     85.00 143.00   0.50    4.00    --  101.00  59.00   0.00  116
182  \w     83.00 144.00   0.50    4.00    --  101.00  59.00  30.00  122
;
_diffrn_measurement_device 'four-circle diffractometer'
_diffrn_measurement_device_type 'SuperNova, Single source at offset/far, HyPix3000'
_diffrn_measurement_method '\w scans'
_diffrn_orient_matrix_type 'CrysAlisPro convention (1999,Acta A55,543-557)'
_diffrn_orient_matrix_UB_11 0.0027487000
_diffrn_orient_matrix_UB_12 -0.0873299000
_diffrn_orient_matrix_UB_13 -0.0759688000
_diffrn_orient_matrix_UB_21 0.0902015000
_diffrn_orient_matrix_UB_22 0.1069961000
_diffrn_orient_matrix_UB_23 -0.0264711000
_diffrn_orient_matrix_UB_31 0.0974232000
_diffrn_orient_matrix_UB_32 -0.0966364000
_diffrn_orient_matrix_UB_33 0.0391426000
_diffrn_radiation_monochromator mirror
_diffrn_radiation_probe x-ray
_diffrn_radiation_type CuK\a
_diffrn_radiation_wavelength 1.54184
_diffrn_reflns_av_R_equivalents 0.0461
_diffrn_reflns_av_unetI/netI 0.0201
_diffrn_reflns_Laue_measured_fraction_full 1.000
_diffrn_reflns_Laue_measured_fraction_max 0.999
_diffrn_reflns_limit_h_max 14
_diffrn_reflns_limit_h_min -14
_diffrn_reflns_limit_k_max 11
_diffrn_reflns_limit_k_min -11
_diffrn_reflns_limit_l_max 21
_diffrn_reflns_limit_l_min -21
_diffrn_reflns_number 39863
_diffrn_reflns_point_group_measured_fraction_full 1.000
_diffrn_reflns_point_group_measured_fraction_max 0.999
_diffrn_reflns_theta_full 67.684
_diffrn_reflns_theta_max 71.844
_diffrn_reflns_theta_min 4.371
_diffrn_source 'micro-focus sealed X-ray tube'
_diffrn_source_type 'SuperNova (Cu) X-ray Source'
_exptl_absorpt_coefficient_mu 0.799
_exptl_absorpt_correction_T_max 1.00000
_exptl_absorpt_correction_T_min 0.88371
_exptl_absorpt_correction_type multi-scan
_exptl_absorpt_process_details
;
CrysAlisPro 1.171.39.35a (Rigaku Oxford Diffraction, 2017)
Empirical absorption correction using spherical harmonics,
 implemented in SCALE3 ABSPACK scaling algorithm.
;
_exptl_crystal_colour colourless
_exptl_crystal_colour_primary colourless
_exptl_crystal_density_diffrn 1.326
_exptl_crystal_description prism
_exptl_crystal_F_000 768
_exptl_crystal_size_max 0.26
_exptl_crystal_size_mid 0.22
_exptl_crystal_size_min 0.18
_refine_diff_density_max 0.303
_refine_diff_density_min -0.324
_refine_diff_density_rms 0.044
_refine_ls_extinction_method none
_refine_ls_goodness_of_fit_ref 1.055
_refine_ls_hydrogen_treatment constr
_refine_ls_matrix_type full
_refine_ls_number_parameters 246
_refine_ls_number_reflns 3601
_refine_ls_number_restraints 0
_refine_ls_restrained_S_all 1.055
_refine_ls_R_factor_all 0.0429
_refine_ls_R_factor_gt 0.0377
_refine_ls_shift/su_max 0.000
_refine_ls_shift/su_mean 0.000
_refine_ls_structure_factor_coef Fsqd
_refine_ls_weighting_details 'w=1/[\s^2^(Fo^2^)+(0.0578P)^2^+0.5919P] where P=(Fo^2^+2Fc^2^)/3'
_refine_ls_weighting_scheme calc
_refine_ls_wR_factor_gt 0.1012
_refine_ls_wR_factor_ref 0.1051
_reflns_Friedel_coverage 0.000
_reflns_number_gt 3158
_reflns_number_total 3601
_reflns_threshold_expression 'I > 2\s(I)'
_cod_data_source_file c9qo00822e2.cif
_cod_data_source_block 7072-9926_b-10a
_cod_database_code 1555071
_shelx_shelxl_version_number 2014/7
_shelx_space_group_comment
;
The symmetry employed for this shelxl refinement is uniquely defined
by the following loop, which should always be used as a source of
symmetry information in preference to the above space-group names.
They are only intended as comments.
;
_shelx_estimated_absorpt_t_max 0.870
_shelx_estimated_absorpt_t_min 0.819
_reflns_odcompleteness_completeness 99.97
_reflns_odcompleteness_iscentric 1
_reflns_odcompleteness_theta 70.93
_olex2_refinement_description
;
1. Fixed Uiso
 At 1.2 times of:
  All C(H) groups, All C(H,H) groups
 At 1.5 times of:
  All C(H,H,H) groups
2.a Ternary CH refined with riding coordinates:
 C1(H1)
2.b Secondary CH2 refined with riding coordinates:
 C2(H2A,H2B)
2.c Aromatic/amide H refined with riding coordinates:
 C6(H6), C8(H8), C11(H11), C21(H21), C12(H12), C13(H13), C14(H14), C15(H15),
 C20(H20), C17(H17), C18(H18), C19(H19)
2.d Idealised Me refined as rotating group:
 C23(H23A,H23B,H23C), C24(H24A,H24B,H24C)
;
_olex2_submission_special_instructions 'No special instructions were received'
_oxdiff_exptl_absorpt_empirical_details
;
Empirical correction (ABSPACK) includes:
- Absorption correction using spherical harmonics
- Frame scaling
;
_oxdiff_exptl_absorpt_empirical_full_max 3.923
_oxdiff_exptl_absorpt_empirical_full_min 0.738

loop_
_space_group_symop_operation_xyz
'x, y, z'
'-x+1/2, y+1/2, -z+1/2'
'-x, -y, -z'
'x-1/2, -y-1/2, z-1/2'

loop_
_atom_site_label
_atom_site_type_symbol
_atom_site_fract_x
_atom_site_fract_y
_atom_site_fract_z
_atom_site_U_iso_or_equiv
_atom_site_adp_type
_atom_site_occupancy
_atom_site_site_symmetry_order
_atom_site_calc_flag
_atom_site_refinement_flags_posn
F2 F 0.13556(8) 0.33831(9) 0.51957(5) 0.0337(2) Uani 1 1 d .
F3 F 0.20813(9) 0.18912(9) 0.44112(5) 0.0377(2) Uani 1 1 d .
F1 F 0.31649(8) 0.29040(10) 0.53442(5) 0.0394(2) Uani 1 1 d .
C10 C 0.48207(11) 0.45205(14) 0.28288(7) 0.0205(3) Uani 1 1 d .
C7 C 0.10899(11) 0.44648(13) 0.18457(7) 0.0232(3) Uani 1 1 d .
C9 C 0.26223(11) 0.46727(13) 0.28827(7) 0.0206(3) Uani 1 1 d .
C4 C 0.18656(11) 0.43395(13) 0.34390(7) 0.0216(3) Uani 1 1 d .
C6 C 0.03420(11) 0.41668(14) 0.24073(8) 0.0237(3) Uani 1 1 d .
H6 H -0.0449 0.4004 0.2239 0.028 Uiso 1 1 calc R
C8 C 0.22450(11) 0.47320(14) 0.20948(7) 0.0220(3) Uani 1 1 d .
H8 H 0.2772 0.4954 0.1728 0.026 Uiso 1 1 calc R
C11 C 0.48524(11) 0.31202(14) 0.25046(7) 0.0225(3) Uani 1 1 d .
H11 H 0.4235 0.2459 0.2552 0.027 Uiso 1 1 calc R
C16 C 0.23710(11) 0.59039(15) 0.46638(7) 0.0227(3) Uani 1 1 d .
C21 C 0.15989(12) 0.69495(14) 0.43377(7) 0.0243(3) Uani 1 1 d .
H21 H 0.1142 0.6737 0.3865 0.029 Uiso 1 1 calc R
C5 C 0.06943(11) 0.40944(14) 0.32053(8) 0.0233(3) Uani 1 1 d .
C1 C 0.38218(11) 0.50029(14) 0.32642(7) 0.0223(3) Uani 1 1 d .
H1 H 0.3886 0.6082 0.3353 0.027 Uiso 1 1 calc R
C12 C 0.57807(11) 0.26863(14) 0.21128(7) 0.0235(3) Uani 1 1 d .
H12 H 0.5789 0.1735 0.1892 0.028 Uiso 1 1 calc R
C13 C 0.66947(11) 0.36381(15) 0.20434(7) 0.0244(3) Uani 1 1 d .
H13 H 0.7325 0.3341 0.1774 0.029 Uiso 1 1 calc R
C3 C 0.25283(11) 0.44249(14) 0.42569(7) 0.0239(3) Uani 1 1 d .
C14 C 0.66808(12) 0.50248(15) 0.23701(8) 0.0271(3) Uani 1 1 d .
H14 H 0.7305 0.5677 0.2328 0.032 Uiso 1 1 calc R
C15 C 0.57497(12) 0.54574(14) 0.27590(8) 0.0243(3) Uani 1 1 d .
H15 H 0.5747 0.6408 0.2981 0.029 Uiso 1 1 calc R
C20 C 0.14844(12) 0.83023(15) 0.46933(8) 0.0280(3) Uani 1 1 d .
H20 H 0.0954 0.9003 0.4462 0.034 Uiso 1 1 calc R
C2 C 0.37928(12) 0.42441(17) 0.40577(8) 0.0283(3) Uani 1 1 d .
H2A H 0.4338 0.4717 0.4457 0.034 Uiso 1 1 calc R
H2B H 0.3997 0.3196 0.4024 0.034 Uiso 1 1 calc R
C17 C 0.30258(12) 0.62437(16) 0.53640(8) 0.0276(3) Uani 1 1 d .
H17 H 0.3554 0.5544 0.5599 0.033 Uiso 1 1 calc R
C23 C 0.06436(13) 0.44956(16) 0.09949(8) 0.0298(3) Uani 1 1 d .
H23A H 0.0835 0.3572 0.0751 0.045 Uiso 1 1 calc GR
H23B H 0.1001 0.5310 0.0740 0.045 Uiso 1 1 calc GR
H23C H -0.0195 0.4625 0.0942 0.045 Uiso 1 1 calc GR
C24 C -0.02000(12) 0.37655(16) 0.37524(8) 0.0309(3) Uani 1 1 d .
H24A H -0.0083 0.2772 0.3959 0.046 Uiso 1 1 calc GR
H24B H -0.0971 0.3842 0.3472 0.046 Uiso 1 1 calc GR
H24C H -0.0127 0.4469 0.4182 0.046 Uiso 1 1 calc GR
C18 C 0.29124(13) 0.75931(17) 0.57193(8) 0.0314(3) Uani 1 1 d .
H18 H 0.3364 0.7808 0.6194 0.038 Uiso 1 1 calc R
C22 C 0.22695(13) 0.31601(15) 0.47987(8) 0.0295(3) Uani 1 1 d .
C19 C 0.21441(13) 0.86274(16) 0.53849(8) 0.0312(3) Uani 1 1 d .
H19 H 0.2071 0.9550 0.5627 0.037 Uiso 1 1 calc R

loop_
_atom_site_aniso_label
_atom_site_aniso_U_11
_atom_site_aniso_U_22
_atom_site_aniso_U_33
_atom_site_aniso_U_23
_atom_site_aniso_U_13
_atom_site_aniso_U_12
F2 0.0439(5) 0.0311(4) 0.0293(4) 0.0061(3) 0.0184(4) 0.0049(4)
F3 0.0591(6) 0.0236(4) 0.0323(4) 0.0031(3) 0.0145(4) 0.0070(4)
F1 0.0474(5) 0.0449(5) 0.0260(4) 0.0115(4) 0.0048(4) 0.0156(4)
C10 0.0202(6) 0.0238(6) 0.0175(6) 0.0019(5) 0.0017(5) 0.0018(5)
C7 0.0268(7) 0.0190(6) 0.0237(6) -0.0024(5) 0.0021(5) 0.0027(5)
C9 0.0223(6) 0.0174(6) 0.0227(6) 0.0000(4) 0.0047(5) 0.0027(5)
C4 0.0263(7) 0.0184(6) 0.0210(6) -0.0001(4) 0.0059(5) 0.0033(5)
C6 0.0219(6) 0.0199(6) 0.0295(7) -0.0036(5) 0.0029(5) -0.0006(5)
C8 0.0251(6) 0.0206(6) 0.0213(6) 0.0001(5) 0.0070(5) 0.0018(5)
C11 0.0221(6) 0.0227(6) 0.0233(6) 0.0003(5) 0.0044(5) -0.0027(5)
C16 0.0231(6) 0.0268(6) 0.0192(6) 0.0014(5) 0.0076(5) -0.0008(5)
C21 0.0269(6) 0.0260(6) 0.0207(6) 0.0004(5) 0.0049(5) -0.0014(5)
C5 0.0256(7) 0.0172(6) 0.0281(6) -0.0012(5) 0.0080(5) 0.0002(5)
C1 0.0234(6) 0.0235(6) 0.0204(6) -0.0019(5) 0.0042(5) 0.0024(5)
C12 0.0245(6) 0.0235(6) 0.0224(6) -0.0026(5) 0.0021(5) 0.0015(5)
C13 0.0224(6) 0.0287(7) 0.0229(6) 0.0011(5) 0.0066(5) 0.0017(5)
C3 0.0252(7) 0.0267(7) 0.0204(6) 0.0024(5) 0.0057(5) 0.0050(5)
C14 0.0252(7) 0.0268(7) 0.0302(7) 0.0020(5) 0.0073(5) -0.0040(5)
C15 0.0273(7) 0.0200(6) 0.0258(6) -0.0006(5) 0.0041(5) -0.0002(5)
C20 0.0331(7) 0.0248(7) 0.0274(7) 0.0018(5) 0.0090(5) -0.0002(5)
C2 0.0258(7) 0.0391(8) 0.0204(6) 0.0004(5) 0.0048(5) 0.0076(6)
C17 0.0248(7) 0.0374(8) 0.0213(6) 0.0020(5) 0.0051(5) 0.0007(6)
C23 0.0288(7) 0.0347(7) 0.0253(7) -0.0020(5) 0.0009(5) 0.0015(6)
C24 0.0279(7) 0.0330(7) 0.0339(7) 0.0022(6) 0.0124(6) -0.0016(6)
C18 0.0330(7) 0.0416(8) 0.0201(6) -0.0029(6) 0.0053(5) -0.0086(6)
C22 0.0377(8) 0.0282(7) 0.0241(6) 0.0025(5) 0.0101(6) 0.0090(6)
C19 0.0413(8) 0.0279(7) 0.0266(7) -0.0052(5) 0.0130(6) -0.0085(6)

loop_
_atom_type_symbol
_atom_type_description
_atom_type_scat_dispersion_real
_atom_type_scat_dispersion_imag
_atom_type_scat_source
C C 0.0181 0.0091 'International Tables Vol C Tables 4.2.6.8 and 6.1.1.4'
H H 0.0000 0.0000 'International Tables Vol C Tables 4.2.6.8 and 6.1.1.4'
F F 0.0727 0.0534 'International Tables Vol C Tables 4.2.6.8 and 6.1.1.4'

loop_
_geom_angle_atom_site_label_1
_geom_angle_atom_site_label_2
_geom_angle_atom_site_label_3
_geom_angle
C11 C10 C1 121.22(11)
C15 C10 C11 118.27(12)
C15 C10 C1 120.49(11)
C6 C7 C23 120.27(12)
C8 C7 C6 118.14(12)
C8 C7 C23 121.59(12)
C4 C9 C1 111.20(11)
C8 C9 C4 121.52(12)
C8 C9 C1 127.23(11)
C9 C4 C3 109.08(11)
C5 C4 C9 119.93(12)
C5 C4 C3 130.83(11)
C7 C6 H6 118.2
C7 C6 C5 123.62(12)
C5 C6 H6 118.2
C7 C8 H8 120.2
C9 C8 C7 119.70(12)
C9 C8 H8 120.2
C10 C11 H11 119.7
C12 C11 C10 120.62(12)
C12 C11 H11 119.7
C21 C16 C3 121.22(11)
C21 C16 C17 118.14(12)
C17 C16 C3 120.62(12)
C16 C21 H21 119.4
C16 C21 C20 121.14(12)
C20 C21 H21 119.4
C4 C5 C24 124.50(12)
C6 C5 C4 117.07(11)
C6 C5 C24 118.43(12)
C10 C1 H1 108.3
C10 C1 C2 113.57(10)
C9 C1 C10 116.60(10)
C9 C1 H1 108.3
C9 C1 C2 101.25(10)
C2 C1 H1 108.3
C11 C12 H12 119.8
C13 C12 C11 120.33(12)
C13 C12 H12 119.8
C12 C13 H13 120.2
C14 C13 C12 119.65(12)
C14 C13 H13 120.2
C4 C3 C16 113.00(10)
C4 C3 C2 100.84(10)
C16 C3 C2 110.69(11)
C22 C3 C4 114.21(11)
C22 C3 C16 109.89(10)
C22 C3 C2 107.75(11)
C13 C14 H14 120.1
C13 C14 C15 119.89(12)
C15 C14 H14 120.1
C10 C15 H15 119.4
C14 C15 C10 121.23(12)
C14 C15 H15 119.4
C21 C20 H20 120.0
C19 C20 C21 120.09(13)
C19 C20 H20 120.0
C1 C2 C3 104.90(10)
C1 C2 H2A 110.8
C1 C2 H2B 110.8
C3 C2 H2A 110.8
C3 C2 H2B 110.8
H2A C2 H2B 108.8
C16 C17 H17 119.6
C18 C17 C16 120.76(13)
C18 C17 H17 119.6
C7 C23 H23A 109.5
C7 C23 H23B 109.5
C7 C23 H23C 109.5
H23A C23 H23B 109.5
H23A C23 H23C 109.5
H23B C23 H23C 109.5
C5 C24 H24A 109.5
C5 C24 H24B 109.5
C5 C24 H24C 109.5
H24A C24 H24B 109.5
H24A C24 H24C 109.5
H24B C24 H24C 109.5
C17 C18 H18 119.8
C19 C18 C17 120.43(13)
C19 C18 H18 119.8
F2 C22 F3 106.77(12)
F2 C22 F1 105.40(10)
F2 C22 C3 114.46(11)
F3 C22 F1 105.84(11)
F3 C22 C3 112.08(11)
F1 C22 C3 111.67(12)
C20 C19 C18 119.43(13)
C20 C19 H19 120.3
C18 C19 H19 120.3

loop_
_geom_bond_atom_site_label_1
_geom_bond_atom_site_label_2
_geom_bond_distance
F2 C22 1.3416(16)
F3 C22 1.3464(17)
F1 C22 1.3546(17)
C10 C11 1.3994(18)
C10 C1 1.5166(17)
C10 C15 1.3960(18)
C7 C6 1.3977(18)
C7 C8 1.3935(19)
C7 C23 1.5110(18)
C9 C4 1.4045(17)
C9 C8 1.3903(18)
C9 C1 1.5150(18)
C4 C5 1.4025(19)
C4 C3 1.5439(18)
C6 H6 0.9500
C6 C5 1.4016(19)
C8 H8 0.9500
C11 H11 0.9500
C11 C12 1.3928(18)
C16 C21 1.3923(19)
C16 C3 1.5438(18)
C16 C17 1.3996(19)
C21 H21 0.9500
C21 C20 1.3936(19)
C5 C24 1.5092(17)
C1 H1 1.0000
C1 C2 1.5420(18)
C12 H12 0.9500
C12 C13 1.3907(19)
C13 H13 0.9500
C13 C14 1.389(2)
C3 C2 1.5575(18)
C3 C22 1.5377(18)
C14 H14 0.9500
C14 C15 1.3924(19)
C15 H15 0.9500
C20 H20 0.9500
C20 C19 1.387(2)
C2 H2A 0.9900
C2 H2B 0.9900
C17 H17 0.9500
C17 C18 1.390(2)
C23 H23A 0.9800
C23 H23B 0.9800
C23 H23C 0.9800
C24 H24A 0.9800
C24 H24B 0.9800
C24 H24C 0.9800
C18 H18 0.9500
C18 C19 1.388(2)
C19 H19 0.9500
